data_4135269
loop_
_publ_author_name
'Zhang, Zhi-Xu'
'Zhang, Han-Yue'
'Zhang, Wei'
'Chen, Xiao-Gang'
'Wang, Hui'
'Xiong, Ren-Gen'

_publ_section_title
;
 Organometallic-Based Hybrid Perovskite Piezoelectrics with a Narrow Band
 Gap.
;
_journal_issue 41
_journal_name_full 'Journal of the American Chemical Society'
_journal_page_first 17787
_journal_page_last 17794
_journal_paper_doi 10.1021/jacs.0c09288
_journal_volume 142
_journal_year 2020
_chemical_formula_moiety 'C14 H20 Fe N, Cl2 I Pb'
_chemical_formula_sum 'C14 H20 Cl2 Fe I N Pb'
_chemical_formula_weight 663.16
_space_group_crystal_system monoclinic
_space_group_IT_number 5
_space_group_name_Hall 'C 2y'
_space_group_name_H-M_alt 'C 1 2 1'
_atom_sites_solution_hydrogens geom
_audit_creation_method SHELXL-2014/7
_cell_angle_alpha 90
_cell_angle_beta 91.965(4)
_cell_angle_gamma 90
_cell_formula_units_Z 4
_cell_length_a 24.1460(10)
_cell_length_b 9.8138(4)
_cell_length_c 7.8489(3)
_cell_measurement_reflns_used 3762
_cell_measurement_temperature 293(2)
_cell_measurement_theta_max 30.7110
_cell_measurement_theta_min 3.0280
_cell_volume 1858.81(13)
_computing_cell_refinement 'CrysAlisPro 1.171.40.14e (Rigaku OD, 2018)'
_computing_data_collection 'CrysAlisPro 1.171.40.14e (Rigaku OD, 2018)'
_computing_data_reduction 'CrysAlisPro 1.171.40.14e (Rigaku OD, 2018)'
_computing_structure_refinement 'SHELXL-2014/7 (Sheldrick, 2014)'
_computing_structure_solution 'SHELXL-2014/7 (Sheldrick, 2014)'
_diffrn_ambient_temperature 293(2)
_diffrn_measured_fraction_theta_full 0.999
_diffrn_measured_fraction_theta_max 0.811
_diffrn_measurement_device_type 'XtaLAB Synergy R, DW system, HyPix'
_diffrn_measurement_method '\w scans'
_diffrn_radiation_type MoK\a
_diffrn_radiation_wavelength 0.71073
_diffrn_reflns_av_R_equivalents 0.0247
_diffrn_reflns_av_unetI/netI 0.0410
_diffrn_reflns_Laue_measured_fraction_full 0.999
_diffrn_reflns_Laue_measured_fraction_max 0.811
_diffrn_reflns_limit_h_max 30
_diffrn_reflns_limit_h_min -34
_diffrn_reflns_limit_k_max 10
_diffrn_reflns_limit_k_min -13
_diffrn_reflns_limit_l_max 10
_diffrn_reflns_limit_l_min -9
_diffrn_reflns_number 6152
_diffrn_reflns_point_group_measured_fraction_full 0.999
_diffrn_reflns_point_group_measured_fraction_max 0.809
_diffrn_reflns_theta_full 25.242
_diffrn_reflns_theta_max 30.391
_diffrn_reflns_theta_min 2.597
_diffrn_source 'Rotating-anode X-ray tube'
_exptl_absorpt_coefficient_mu 11.764
_exptl_absorpt_correction_T_max 0.075
_exptl_absorpt_correction_T_min 0.049
_exptl_absorpt_correction_type multi-scan
_exptl_absorpt_process_details
;
CrysAlisPro 1.171.40.14e (Rigaku Oxford Diffraction, 2018)
Empirical absorption correction using spherical harmonics,
 implemented in SCALE3 ABSPACK scaling algorithm.
;
_exptl_crystal_colour brown
_exptl_crystal_density_diffrn 2.370
_exptl_crystal_description Flake
_exptl_crystal_F_000 1224
_exptl_crystal_size_max 0.3
_exptl_crystal_size_mid 0.23
_exptl_crystal_size_min 0.22
_refine_diff_density_max 1.453
_refine_diff_density_min -1.609
_refine_diff_density_rms 0.170
_refine_ls_abs_structure_details
;
 Refined as an inversion twin.
;
_refine_ls_abs_structure_Flack 0.096(8)
_refine_ls_extinction_method none
_refine_ls_goodness_of_fit_ref 1.102
_refine_ls_hydrogen_treatment constr
_refine_ls_matrix_type full
_refine_ls_number_parameters 183
_refine_ls_number_reflns 3676
_refine_ls_number_restraints 130
_refine_ls_restrained_S_all 1.095
_refine_ls_R_factor_all 0.0441
_refine_ls_R_factor_gt 0.0357
_refine_ls_shift/su_max 0.004
_refine_ls_shift/su_mean 0.000
_refine_ls_structure_factor_coef Fsqd
_refine_ls_weighting_details 'w=1/[\s^2^(Fo^2^)+(0.0570P)^2^+2.8627P] where P=(Fo^2^+2Fc^2^)/3'
_refine_ls_weighting_scheme calc
_refine_ls_wR_factor_gt 0.1007
_refine_ls_wR_factor_ref 0.1035
_reflns_Friedel_coverage 0.893
_reflns_Friedel_fraction_full 0.999
_reflns_Friedel_fraction_max 0.807
_reflns_number_gt 3084
_reflns_number_total 3676
_reflns_threshold_expression 'I > 2\s(I)'
_cod_data_source_file ja0c09288_si_002.cif
_cod_data_source_block (FMTMA)PbCl2I
_cod_depositor_comments 'Adding full bibliography for 4135269--4135271.cif.'
_cod_original_sg_symbol_H-M 'C 2'
_cod_database_code 4135269
_shelx_shelxl_version_number 2014/7
_shelx_space_group_comment
;
The symmetry employed for this shelxl refinement is uniquely defined
by the following loop, which should always be used as a source of
symmetry information in preference to the above space-group names.
They are only intended as comments.
;

loop_
_space_group_symop_operation_xyz
'x, y, z'
'-x, y, -z'
'x+1/2, y+1/2, z'
'-x+1/2, y+1/2, -z'

loop_
_atom_site_label
_atom_site_type_symbol
_atom_site_fract_x
_atom_site_fract_y
_atom_site_fract_z
_atom_site_U_iso_or_equiv
_atom_site_adp_type
_atom_site_occupancy
_atom_site_site_symmetry_order
_atom_site_calc_flag
_atom_site_refinement_flags_posn
_atom_site_refinement_flags_adp
_atom_site_refinement_flags_occupancy
_atom_site_disorder_assembly
_atom_site_disorder_group
C1 C 0.8069(2) 0.0835(6) 0.1819(7) 0.0263(14) Uani 1 1 d . U . . .
C2 C 0.8011(3) 0.1859(7) 0.0580(8) 0.0339(16) Uani 1 1 d . U . . .
H2A H 0.8294 0.2532 0.0298 0.041 Uiso 1 1 calc R U . . .
C3 C 0.7480(3) 0.1740(8) -0.0202(8) 0.0415(19) Uani 1 1 d . U . . .
H3A H 0.7325 0.2338 -0.1098 0.050 Uiso 1 1 calc R U . . .
C4 C 0.7194(3) 0.0667(7) 0.0585(9) 0.0399(18) Uani 1 1 d . U . . .
H4A H 0.6814 0.0372 0.0311 0.048 Uiso 1 1 calc R U . . .
C5 C 0.7565(3) 0.0079(6) 0.1831(8) 0.0319(15) Uani 1 1 d . U . . .
H5A H 0.7487 -0.0702 0.2565 0.038 Uiso 1 1 calc R U . . .
C6 C 0.7530(4) 0.2611(10) 0.4855(10) 0.081(3) Uani 1 1 d D U . . .
H6A H 0.7800 0.2216 0.5676 0.097 Uiso 1 1 calc R U . . .
C7 C 0.7029(4) 0.2180(10) 0.4574(10) 0.078(3) Uani 1 1 d . U . . .
H7A H 0.6861 0.1406 0.5150 0.093 Uiso 1 1 calc R U . . .
C8 C 0.6764(3) 0.2994(11) 0.3375(12) 0.069(3) Uani 1 1 d . U . . .
H8A H 0.6378 0.2909 0.2957 0.082 Uiso 1 1 calc R U . . .
C9 C 0.7159(3) 0.3966(8) 0.2829(9) 0.052(2) Uani 1 1 d . U . . .
H9A H 0.7096 0.4687 0.1981 0.063 Uiso 1 1 calc R U . . .
C10 C 0.7630(4) 0.3738(9) 0.3764(11) 0.078(2) Uani 1 1 d D U . . .
H10A H 0.7974 0.4264 0.3716 0.094 Uiso 1 1 calc R U . . .
C11 C 0.8557(3) 0.0616(8) 0.3039(9) 0.0425(19) Uani 1 1 d . U . . .
H11A H 0.8710 0.1499 0.3352 0.051 Uiso 1 1 calc R U . . .
H11B H 0.8424 0.0200 0.4069 0.051 Uiso 1 1 calc R U . . .
C12 C 0.9272(4) 0.0410(11) 0.0930(11) 0.075(3) Uani 1 1 d D U . . .
H12A H 0.9002 0.0536 0.0019 0.112 Uiso 1 1 calc R U . . .
H12B H 0.9422 0.1278 0.1271 0.112 Uiso 1 1 calc R U . . .
H12C H 0.9565 -0.0164 0.0548 0.112 Uiso 1 1 calc R U . . .
C13 C 0.9420(3) -0.0425(12) 0.3765(11) 0.077(3) Uani 1 1 d D U . . .
H13A H 0.9717 -0.0979 0.3371 0.116 Uiso 1 1 calc R U . . .
H13B H 0.9562 0.0446 0.4121 0.116 Uiso 1 1 calc R U . . .
H13C H 0.9252 -0.0866 0.4711 0.116 Uiso 1 1 calc R U . . .
C14 C 0.8816(3) -0.1634(8) 0.1873(11) 0.052(2) Uani 1 1 d . U . . .
H14A H 0.8541 -0.1560 0.0964 0.078 Uiso 1 1 calc R U . . .
H14B H 0.9125 -0.2153 0.1492 0.078 Uiso 1 1 calc R U . . .
H14C H 0.8658 -0.2084 0.2829 0.078 Uiso 1 1 calc R U . . .
Cl1 Cl 1.03644(8) 0.6900(2) 0.2227(2) 0.0508(5) Uani 1 1 d . U . . .
Cl2 Cl 0.90871(6) 0.46437(18) 0.2406(2) 0.0380(4) Uani 1 1 d . U . . .
Fe2 Fe 0.74347(4) 0.20704(10) 0.23884(10) 0.0287(2) Uani 1 1 d . U . . .
I1 I 1.06618(3) 0.27859(9) 0.28658(7) 0.07042(18) Uani 1 1 d . U . . .
N1 N 0.90077(19) -0.0238(7) 0.2396(6) 0.0389(14) Uani 1 1 d D U . . .
Pb1 Pb 1.0000 0.48471(4) 0.5000 0.03980(8) Uani 1 2 d S TU P . .
Pb2 Pb 1.0000 0.48718(4) 0.0000 0.03720(8) Uani 1 2 d S TU P . .

loop_
_atom_site_aniso_label
_atom_site_aniso_U_11
_atom_site_aniso_U_22
_atom_site_aniso_U_33
_atom_site_aniso_U_23
_atom_site_aniso_U_13
_atom_site_aniso_U_12
C1 0.027(3) 0.028(3) 0.024(2) -0.005(2) 0.006(2) 0.000(2)
C2 0.043(3) 0.027(3) 0.032(3) 0.001(3) 0.006(2) 0.009(3)
C3 0.059(4) 0.039(4) 0.027(3) -0.004(3) 0.006(3) 0.008(3)
C4 0.037(3) 0.037(4) 0.044(3) -0.007(3) -0.007(3) -0.002(3)
C5 0.043(3) 0.015(3) 0.038(3) -0.005(2) 0.011(2) -0.002(2)
C6 0.102(5) 0.095(6) 0.044(3) -0.027(4) -0.018(4) 0.068(4)
C7 0.130(6) 0.046(5) 0.062(4) 0.013(4) 0.065(3) 0.024(5)
C8 0.046(4) 0.065(6) 0.097(5) -0.022(5) 0.029(4) 0.003(4)
C9 0.076(5) 0.035(4) 0.047(4) 0.003(3) 0.022(3) 0.015(4)
C10 0.060(5) 0.073(5) 0.103(5) -0.072(3) 0.025(4) -0.012(4)
C11 0.052(4) 0.036(4) 0.038(3) -0.008(3) -0.009(3) 0.007(3)
C12 0.044(4) 0.072(6) 0.110(6) 0.029(5) 0.030(4) 0.002(4)
C13 0.061(5) 0.092(7) 0.077(5) -0.026(5) -0.023(4) 0.034(5)
C14 0.048(4) 0.033(4) 0.076(5) -0.007(4) 0.012(4) 0.008(3)
Cl1 0.0504(9) 0.0452(10) 0.0569(10) -0.0078(9) 0.0032(8) -0.0075(9)
Cl2 0.0307(6) 0.0450(10) 0.0378(7) 0.0057(7) -0.0038(6) -0.0104(7)
Fe2 0.0357(4) 0.0240(4) 0.0266(3) -0.0025(4) 0.0058(3) 0.0051(4)
I1 0.0969(4) 0.0624(3) 0.0522(3) -0.0035(3) 0.0054(3) 0.0224(3)
N1 0.024(2) 0.053(3) 0.039(2) -0.011(3) -0.004(2) 0.004(3)
Pb1 0.04867(17) 0.03910(17) 0.03203(14) 0.000 0.00737(13) 0.000
Pb2 0.04410(16) 0.03725(16) 0.03042(13) 0.000 0.00372(12) 0.000

loop_
_atom_type_symbol
_atom_type_description
_atom_type_scat_dispersion_real
_atom_type_scat_dispersion_imag
_atom_type_scat_source
C C 0.0033 0.0016 'International Tables Vol C Tables 4.2.6.8 and 6.1.1.4'
H H 0.0000 0.0000 'International Tables Vol C Tables 4.2.6.8 and 6.1.1.4'
N N 0.0061 0.0033 'International Tables Vol C Tables 4.2.6.8 and 6.1.1.4'
Fe Fe 0.3463 0.8444 'International Tables Vol C Tables 4.2.6.8 and 6.1.1.4'
I I -0.4742 1.8119 'International Tables Vol C Tables 4.2.6.8 and 6.1.1.4'
Pb Pb -3.3944 10.1111 'International Tables Vol C Tables 4.2.6.8 and 6.1.1.4'
Cl Cl 0.1484 0.1585 'International Tables Vol C Tables 4.2.6.8 and 6.1.1.4'

loop_
_geom_angle_atom_site_label_1
_geom_angle_atom_site_label_2
_geom_angle_atom_site_label_3
_geom_angle
_geom_angle_site_symmetry_1
_geom_angle_site_symmetry_3
_geom_angle_publ_flag
C2 C1 C5 108.3(5) . . ?
C2 C1 C11 126.8(6) . . ?
C5 C1 C11 124.7(6) . . ?
C2 C1 Fe2 70.4(4) . . ?
C5 C1 Fe2 69.9(3) . . ?
C11 C1 Fe2 121.8(4) . . ?
C1 C2 C3 108.1(6) . . ?
C1 C2 Fe2 69.1(3) . . ?
C3 C2 Fe2 71.1(4) . . ?
C2 C3 C4 108.8(6) . . ?
C2 C3 Fe2 68.7(4) . . ?
C4 C3 Fe2 69.1(4) . . ?
C3 C4 C5 107.4(6) . . ?
C3 C4 Fe2 70.7(4) . . ?
C5 C4 Fe2 69.0(4) . . ?
C4 C5 C1 107.5(5) . . ?
C4 C5 Fe2 70.1(4) . . ?
C1 C5 Fe2 68.8(3) . . ?
C7 C6 C10 109.1(8) . . ?
C7 C6 Fe2 71.0(5) . . ?
C10 C6 Fe2 69.1(5) . . ?
C6 C7 C8 109.7(9) . . ?
C6 C7 Fe2 71.5(5) . . ?
C8 C7 Fe2 71.1(5) . . ?
C7 C8 C9 107.1(8) . . ?
C7 C8 Fe2 69.1(5) . . ?
C9 C8 Fe2 68.5(5) . . ?
C10 C9 C8 106.6(7) . . ?
C10 C9 Fe2 70.3(5) . . ?
C8 C9 Fe2 70.2(5) . . ?
C9 C10 C6 107.3(8) . . ?
C9 C10 Fe2 70.4(5) . . ?
C6 C10 Fe2 69.4(5) . . ?
N1 C11 C1 115.6(5) . . ?
Pb2 Cl1 Pb1 83.41(6) . . ?
Pb1 Cl2 Pb2 83.12(4) . . ?
C7 Fe2 C10 67.0(4) . . ?
C7 Fe2 C9 68.2(3) . . ?
C10 Fe2 C9 39.3(3) . . ?
C7 Fe2 C6 37.5(4) . . ?
C10 Fe2 C6 41.5(4) . . ?
C9 Fe2 C6 67.6(4) . . ?
C7 Fe2 C1 128.2(3) . . ?
C10 Fe2 C1 116.3(3) . . ?
C9 Fe2 C1 148.6(3) . . ?
C6 Fe2 C1 108.0(3) . . ?
C7 Fe2 C5 108.6(3) . . ?
C10 Fe2 C5 150.0(3) . . ?
C9 Fe2 C5 169.4(3) . . ?
C6 Fe2 C5 116.6(3) . . ?
C1 Fe2 C5 41.3(2) . . ?
C7 Fe2 C2 165.5(3) . . ?
C10 Fe2 C2 107.7(3) . . ?
C9 Fe2 C2 117.0(3) . . ?
C6 Fe2 C2 129.8(4) . . ?
C1 Fe2 C2 40.5(2) . . ?
C5 Fe2 C2 68.7(3) . . ?
C7 Fe2 C8 39.8(4) . . ?
C10 Fe2 C8 66.9(4) . . ?
C9 Fe2 C8 41.3(4) . . ?
C6 Fe2 C8 65.3(4) . . ?
C1 Fe2 C8 167.0(3) . . ?
C5 Fe2 C8 130.0(3) . . ?
C2 Fe2 C8 152.3(3) . . ?
C7 Fe2 C4 119.5(4) . . ?
C10 Fe2 C4 167.7(3) . . ?
C9 Fe2 C4 130.9(3) . . ?
C6 Fe2 C4 149.7(4) . . ?
C1 Fe2 C4 69.0(3) . . ?
C5 Fe2 C4 40.9(3) . . ?
C2 Fe2 C4 68.5(3) . . ?
C8 Fe2 C4 110.7(3) . . ?
C7 Fe2 C3 153.3(4) . . ?
C10 Fe2 C3 129.6(3) . . ?
C9 Fe2 C3 110.1(3) . . ?
C6 Fe2 C3 168.5(4) . . ?
C1 Fe2 C3 67.7(3) . . ?
C5 Fe2 C3 67.9(3) . . ?
C2 Fe2 C3 40.2(3) . . ?
C8 Fe2 C3 121.0(3) . . ?
C4 Fe2 C3 40.2(3) . . ?
Pb1 I1 Pb2 74.078(17) . . ?
C13 N1 C11 108.2(6) . . ?
C13 N1 C12 109.1(6) . . ?
C11 N1 C12 111.4(6) . . ?
C13 N1 C14 106.6(7) . . ?
C11 N1 C14 112.8(5) . . ?
C12 N1 C14 108.5(6) . . ?
Cl2 Pb1 Cl2 172.25(7) 2_756 . ?
Cl2 Pb1 I1 86.69(3) 2_756 . ?
Cl2 Pb1 I1 88.27(4) . . ?
Cl2 Pb1 I1 88.27(4) 2_756 2_756 ?
Cl2 Pb1 I1 86.69(3) . 2_756 ?
I1 Pb1 I1 98.66(3) . 2_756 ?
Cl2 Pb1 Cl1 107.65(5) 2_756 . ?
Cl2 Pb1 Cl1 77.53(5) . . ?
I1 Pb1 Cl1 83.18(4) . . ?
I1 Pb1 Cl1 164.07(4) 2_756 . ?
Cl1 Pb2 Cl1 88.23(9) 2_755 . ?
Cl1 Pb2 Cl2 83.07(5) 2_755 2_755 ?
Cl1 Pb2 Cl2 103.26(5) . 2_755 ?
Cl1 Pb2 Cl2 103.26(5) 2_755 . ?
Cl1 Pb2 Cl2 83.07(5) . . ?
Cl2 Pb2 Cl2 171.32(7) 2_755 . ?
Cl1 Pb2 I1 168.91(4) 2_755 . ?
Cl1 Pb2 I1 83.30(4) . . ?
Cl2 Pb2 I1 91.90(3) 2_755 . ?
Cl2 Pb2 I1 82.87(3) . . ?
Cl1 Pb2 I1 83.30(4) 2_755 2_755 ?
Cl1 Pb2 I1 168.91(4) . 2_755 ?
Cl2 Pb2 I1 82.87(3) 2_755 2_755 ?
Cl2 Pb2 I1 91.90(3) . 2_755 ?
I1 Pb2 I1 105.95(3) . 2_755 ?

loop_
_geom_bond_atom_site_label_1
_geom_bond_atom_site_label_2
_geom_bond_distance
_geom_bond_site_symmetry_2
_geom_bond_publ_flag
C1 C2 1.402(9) . ?
C1 C5 1.427(8) . ?
C1 C11 1.508(9) . ?
C1 Fe2 2.016(6) . ?
C2 C3 1.409(10) . ?
C2 Fe2 2.033(6) . ?
C3 C4 1.412(11) . ?
C3 Fe2 2.065(7) . ?
C4 C5 1.425(9) . ?
C4 Fe2 2.045(7) . ?
C5 Fe2 2.030(6) . ?
C6 C7 1.294(15) . ?
C6 C10 1.425(12) . ?
C6 Fe2 2.013(8) . ?
C7 C8 1.376(13) . ?
C7 Fe2 2.007(8) . ?
C8 C9 1.425(13) . ?
C8 Fe2 2.033(9) . ?
C9 C10 1.351(12) . ?
C9 Fe2 2.010(8) . ?
C10 Fe2 2.008(8) . ?
C11 N1 1.477(9) . ?
C12 N1 1.479(10) . ?
C13 N1 1.451(9) . ?
C14 N1 1.499(10) . ?
Cl1 Pb2 2.772(2) . ?
Cl1 Pb1 3.115(2) . ?
Cl2 Pb1 2.9560(15) . ?
Cl2 Pb2 2.9597(16) . ?
I1 Pb1 3.1040(8) . ?
I1 Pb2 3.3995(7) . ?
Pb1 Cl2 2.9560(15) 2_756 ?
Pb1 I1 3.1040(8) 2_756 ?
Pb2 Cl1 2.772(2) 2_755 ?
Pb2 Cl2 2.9597(16) 2_755 ?
Pb2 I1 3.3996(7) 2_755 ?
